data_1545556
loop_
_publ_author_name
'Ait Elhad, Mustapha'
'Benharref, Ahmed'
'Taourirte, Moha'
'Daran, Jean-Claude'
'Oukhrib, Abdelouahd'
'Berraho, Moha'

_publ_section_title
;
 1-(7-Isopropyl-2,5-dimethyl-8-nitronaphthalen-1-yl)ethanone
;
_journal_issue 3
_journal_name_full IUCrData
_journal_page_first x170368
_journal_paper_doi 10.1107/S2414314617003686
_journal_volume 2
_journal_year 2017
_chemical_formula_iupac 'C17 H19 N O3'
_chemical_formula_moiety 'C17 H19 N O3'
_chemical_formula_sum 'C17 H19 N O3'
_chemical_formula_weight 285.33
_chemical_name_systematic
;
1-(7-Isopropyl-2,5-dimethyl-8-nitronaphthalen-1-yl)ethanone
;
_space_group_crystal_system monoclinic
_space_group_IT_number 14
_space_group_name_Hall '-P 2yn'
_space_group_name_H-M_alt 'P 1 21/n 1'
_symmetry_space_group_name_Hall '-P 2yn'
_symmetry_space_group_name_H-M 'P 1 21/n 1'
_atom_sites_solution_hydrogens geom
_atom_sites_solution_primary direct
_atom_sites_solution_secondary difmap
_audit_creation_method SHELXL-2014/7
_cell_angle_alpha 90
_cell_angle_beta 91.006(4)
_cell_angle_gamma 90
_cell_formula_units_Z 4
_cell_length_a 10.8570(5)
_cell_length_b 9.0549(4)
_cell_length_c 14.9550(7)
_cell_measurement_reflns_used 3005
_cell_measurement_temperature 173(2)
_cell_measurement_theta_max 26.4
_cell_measurement_theta_min 3.2
_cell_volume 1469.99(12)
_computing_cell_refinement
;
SAINT (Bruker, 2009)
;
_computing_data_collection
;
APEX2 (Bruker, 2009)
;
_computing_data_reduction
;
SAINT (Bruker, 2009)
;
_computing_molecular_graphics
;
ORTEP-3 for Windows (Farrugia, 2012) and Mercury (Macrae <i>et al.</i>,
2008)
;
_computing_publication_material
;
publCIF (Westrip, 2010)
;
_computing_structure_refinement
;
SHELXL2014 (Sheldrick, 2015)
;
_computing_structure_solution
;
SHELXS2014 (Sheldrick, 2008)
;
_diffrn_ambient_temperature 173.00(14)
_diffrn_measured_fraction_theta_full 0.996
_diffrn_measured_fraction_theta_max 0.998
_diffrn_measurement_device 'four-circle diffractometer'
_diffrn_measurement_device_type 'Bruker X8 APEX'
_diffrn_measurement_method '\f and \w scans'
_diffrn_radiation_monochromator graphite
_diffrn_radiation_type 'Mo K\a'
_diffrn_radiation_wavelength 0.71073
_diffrn_reflns_av_R_equivalents 0.0238
_diffrn_reflns_limit_h_max 13
_diffrn_reflns_limit_h_min -13
_diffrn_reflns_limit_k_max 11
_diffrn_reflns_limit_k_min -11
_diffrn_reflns_limit_l_max 18
_diffrn_reflns_limit_l_min -18
_diffrn_reflns_number 15373
_diffrn_reflns_theta_full 26.400
_diffrn_reflns_theta_max 26.371
_diffrn_reflns_theta_min 3.217
_exptl_absorpt_coefficient_mu 0.088
_exptl_absorpt_correction_T_max 1.0
_exptl_absorpt_correction_T_min 0.811
_exptl_absorpt_correction_type multi-scan
_exptl_absorpt_process_details
;
(SADABS; Bruker, 2009)
;
_exptl_crystal_colour colourless
_exptl_crystal_density_diffrn 1.289
_exptl_crystal_description plate
_exptl_crystal_F_000 608
_exptl_crystal_size_max 0.500
_exptl_crystal_size_mid 0.450
_exptl_crystal_size_min 0.150
_refine_diff_density_max 0.233
_refine_diff_density_min -0.190
_refine_ls_extinction_method none
_refine_ls_goodness_of_fit_ref 1.045
_refine_ls_hydrogen_treatment constr
_refine_ls_matrix_type full
_refine_ls_number_parameters 194
_refine_ls_number_reflns 3005
_refine_ls_number_restraints 0
_refine_ls_restrained_S_all 1.045
_refine_ls_R_factor_all 0.0450
_refine_ls_R_factor_gt 0.0374
_refine_ls_shift/su_max 0.000
_refine_ls_shift/su_mean 0.000
_refine_ls_structure_factor_coef Fsqd
_refine_ls_weighting_details 'w=1/[\s^2^(Fo^2^)+(0.0501P)^2^+0.4513P] where P=(Fo^2^+2Fc^2^)/3'
_refine_ls_weighting_scheme calc
_refine_ls_wR_factor_gt 0.0981
_refine_ls_wR_factor_ref 0.1033
_reflns_number_gt 2548
_reflns_number_total 3005
_reflns_threshold_expression 'I > 2\s(I)'
_cod_data_source_file su4136sup1.cif
_cod_data_source_block I
_cod_database_code 1545556
_shelx_space_group_comment
;
The symmetry employed for this shelxl refinement is uniquely defined
by the following loop, which should always be used as a source of
symmetry information in preference to the above space-group names.
They are only intended as comments.
;
_shelx_estimated_absorpt_t_min 0.957
_shelx_estimated_absorpt_t_max 0.987
_shelxl_version_number 2014/6

loop_
_space_group_symop_operation_xyz
'x, y, z'
'-x+1/2, y+1/2, -z+1/2'
'-x, -y, -z'
'x-1/2, -y-1/2, z-1/2'

loop_
_atom_site_type_symbol
_atom_site_label
_atom_site_fract_x
_atom_site_fract_y
_atom_site_fract_z
_atom_site_U_iso_or_equiv
_atom_site_adp_type
_atom_site_calc_flag
_atom_site_occupancy
O O11 0.18310(9) 0.30707(12) 0.51378(7) 0.0414(3) Uani d 1
O O21 0.31296(9) 0.05669(11) 0.42478(7) 0.0397(3) Uani d 1
O O22 0.46037(9) 0.16464(11) 0.49836(6) 0.0387(3) Uani d 1
N N1 0.39471(10) 0.14874(11) 0.43175(7) 0.0256(2) Uani d 1
C C1 0.37364(10) 0.39248(13) 0.35320(7) 0.0198(2) Uani d 1
C C2 0.41980(10) 0.24493(13) 0.35431(8) 0.0210(3) Uani d 1
C C3 0.49041(11) 0.18396(13) 0.28881(8) 0.0232(3) Uani d 1
C C4 0.51874(11) 0.27486(14) 0.21482(8) 0.0246(3) Uani d 1
H H4 0.5702 0.2364 0.1696 0.030 Uiso calc 1
C C5 0.47494(10) 0.41555(13) 0.20598(8) 0.0224(3) Uani d 1
C C6 0.40118(10) 0.47684(13) 0.27500(8) 0.0207(3) Uani d 1
C C7 0.35676(11) 0.62331(14) 0.26845(8) 0.0246(3) Uani d 1
H H7 0.3725 0.6791 0.2161 0.030 Uiso calc 1
C C8 0.29211(12) 0.68594(14) 0.33537(9) 0.0278(3) Uani d 1
H H8 0.2649 0.7852 0.3294 0.033 Uiso calc 1
C C9 0.26449(11) 0.60652(14) 0.41374(8) 0.0261(3) Uani d 1
C C10 0.30488(10) 0.46193(13) 0.42254(8) 0.0219(3) Uani d 1
C C11 0.27223(11) 0.38588(14) 0.50948(8) 0.0258(3) Uani d 1
C C12 0.35266(14) 0.41952(18) 0.58950(9) 0.0386(3) Uani d 1
H H12A 0.3426 0.5234 0.6063 0.058 Uiso calc 1
H H12B 0.4389 0.4010 0.5749 0.058 Uiso calc 1
H H12C 0.3290 0.3562 0.6395 0.058 Uiso calc 1
C C13 0.54302(12) 0.02859(14) 0.29434(9) 0.0275(3) Uani d 1
H H13 0.4955 -0.0276 0.3398 0.033 Uiso calc 1
C C14 0.67745(13) 0.03500(17) 0.32595(11) 0.0409(4) Uani d 1
H H14A 0.7243 0.0975 0.2852 0.061 Uiso calc 1
H H14B 0.7122 -0.0649 0.3265 0.061 Uiso calc 1
H H14C 0.6821 0.0765 0.3864 0.061 Uiso calc 1
C C15 0.53056(15) -0.05265(16) 0.20523(10) 0.0393(3) Uani d 1
H H15A 0.4438 -0.0545 0.1861 0.059 Uiso calc 1
H H15B 0.5608 -0.1540 0.2123 0.059 Uiso calc 1
H H32B 0.5791 -0.0015 0.1601 0.059 Uiso calc 1
C C16 0.50429(12) 0.50419(15) 0.12365(8) 0.0284(3) Uani d 1
H H16A 0.5556 0.4450 0.0840 0.043 Uiso calc 1
H H16B 0.5488 0.5941 0.1412 0.043 Uiso calc 1
H H16C 0.4275 0.5310 0.0922 0.043 Uiso calc 1
C C17 0.18716(14) 0.68217(17) 0.48318(10) 0.0384(3) Uani d 1
H H17A 0.1689 0.7834 0.4639 0.058 Uiso calc 0.5
H H17B 0.1099 0.6277 0.4903 0.058 Uiso calc 0.5
H H17C 0.2325 0.6845 0.5404 0.058 Uiso calc 0.5
H H17D 0.1720 0.6137 0.5325 0.058 Uiso calc 0.5
H H17E 0.2309 0.7693 0.5061 0.058 Uiso calc 0.5
H H17F 0.1084 0.7126 0.4560 0.058 Uiso calc 0.5

loop_
_atom_site_aniso_label
_atom_site_aniso_U_11
_atom_site_aniso_U_22
_atom_site_aniso_U_33
_atom_site_aniso_U_12
_atom_site_aniso_U_13
_atom_site_aniso_U_23
O11 0.0335(5) 0.0469(6) 0.0440(6) -0.0094(5) 0.0081(4) 0.0083(5)
O21 0.0422(6) 0.0355(5) 0.0417(6) -0.0116(4) 0.0097(4) 0.0077(4)
O22 0.0480(6) 0.0449(6) 0.0229(5) 0.0056(5) -0.0055(4) 0.0064(4)
N1 0.0289(5) 0.0240(5) 0.0240(6) 0.0035(4) 0.0048(4) 0.0041(4)
C1 0.0177(5) 0.0231(6) 0.0186(6) -0.0035(4) -0.0015(4) 0.0003(5)
C2 0.0206(5) 0.0237(6) 0.0186(6) -0.0029(4) 0.0003(4) 0.0036(5)
C3 0.0220(5) 0.0241(6) 0.0236(6) -0.0005(5) 0.0017(4) 0.0010(5)
C4 0.0240(6) 0.0284(6) 0.0215(6) -0.0003(5) 0.0058(4) 0.0001(5)
C5 0.0211(6) 0.0270(6) 0.0192(6) -0.0043(5) 0.0005(4) 0.0024(5)
C6 0.0194(5) 0.0238(6) 0.0188(6) -0.0033(4) -0.0022(4) 0.0012(5)
C7 0.0246(6) 0.0252(6) 0.0239(6) -0.0022(5) -0.0015(5) 0.0052(5)
C8 0.0300(6) 0.0233(6) 0.0302(7) 0.0025(5) -0.0020(5) 0.0017(5)
C9 0.0260(6) 0.0278(6) 0.0245(6) 0.0006(5) -0.0003(5) -0.0022(5)
C10 0.0199(5) 0.0263(6) 0.0196(6) -0.0021(5) -0.0010(4) -0.0003(5)
C11 0.0249(6) 0.0272(6) 0.0255(7) 0.0033(5) 0.0073(5) 0.0001(5)
C12 0.0464(8) 0.0473(9) 0.0220(7) 0.0026(7) 0.0002(6) 0.0008(6)
C13 0.0295(6) 0.0253(6) 0.0280(7) 0.0028(5) 0.0070(5) 0.0036(5)
C14 0.0346(7) 0.0393(8) 0.0486(9) 0.0084(6) -0.0028(6) 0.0014(7)
C15 0.0502(9) 0.0266(7) 0.0411(8) 0.0005(6) 0.0036(7) -0.0030(6)
C16 0.0317(6) 0.0321(7) 0.0215(6) -0.0009(5) 0.0050(5) 0.0052(5)
C17 0.0482(8) 0.0353(8) 0.0320(8) 0.0107(6) 0.0074(6) -0.0030(6)

loop_
_atom_type_symbol
_atom_type_description
_atom_type_scat_dispersion_real
_atom_type_scat_dispersion_imag
_atom_type_scat_source
C C 0.0033 0.0016 'International Tables Vol C Tables 4.2.6.8 and 6.1.1.4'
H H 0.0000 0.0000 'International Tables Vol C Tables 4.2.6.8 and 6.1.1.4'
N N 0.0061 0.0033 'International Tables Vol C Tables 4.2.6.8 and 6.1.1.4'
O O 0.0106 0.0060 'International Tables Vol C Tables 4.2.6.8 and 6.1.1.4'

loop_
_geom_angle_atom_site_label_1
_geom_angle_atom_site_label_2
_geom_angle_atom_site_label_3
_geom_angle
O21 N1 O22 124.23(11)
O21 N1 C2 118.63(10)
O22 N1 C2 117.12(10)
C2 C1 C6 115.50(10)
C2 C1 C10 126.12(10)
C6 C1 C10 118.38(10)
C3 C2 C1 124.71(11)
C3 C2 N1 115.83(10)
C1 C2 N1 119.43(10)
C2 C3 C4 117.12(11)
C2 C3 C13 123.25(11)
C4 C3 C13 119.57(11)
C5 C4 C3 122.51(11)
C5 C4 H4 118.7
C3 C4 H4 118.7
C4 C5 C6 119.40(11)
C4 C5 C16 119.81(11)
C6 C5 C16 120.78(11)
C7 C6 C5 120.58(11)
C7 C6 C1 118.74(11)
C5 C6 C1 120.66(11)
C8 C7 C6 121.41(11)
C8 C7 H7 119.3
C6 C7 H7 119.3
C7 C8 C9 121.31(12)
C7 C8 H8 119.3
C9 C8 H8 119.3
C10 C9 C8 119.24(11)
C10 C9 C17 122.80(12)
C8 C9 C17 117.92(12)
C9 C10 C1 120.90(11)
C9 C10 C11 115.55(11)
C1 C10 C11 123.55(10)
O11 C11 C12 122.30(12)
O11 C11 C10 120.93(12)
C12 C11 C10 116.72(11)
C11 C12 H12A 109.5
C11 C12 H12B 109.5
H12A C12 H12B 109.5
C11 C12 H12C 109.5
H12A C12 H12C 109.5
H12B C12 H12C 109.5
C3 C13 C15 111.78(11)
C3 C13 C14 109.74(11)
C15 C13 C14 110.99(12)
C3 C13 H13 108.1
C15 C13 H13 108.1
C14 C13 H13 108.1
C13 C14 H14A 109.5
C13 C14 H14B 109.5
H14A C14 H14B 109.5
C13 C14 H14C 109.5
H14A C14 H14C 109.5
H14B C14 H14C 109.5
C13 C15 H15A 109.5
C13 C15 H15B 109.5
H15A C15 H15B 109.5
C13 C15 H32B 109.5
H15A C15 H32B 109.5
H15B C15 H32B 109.5
C5 C16 H16A 109.5
C5 C16 H16B 109.5
H16A C16 H16B 109.5
C5 C16 H16C 109.5
H16A C16 H16C 109.5
H16B C16 H16C 109.5
C9 C17 H17A 109.5
C9 C17 H17B 109.5
H17A C17 H17B 109.5
C9 C17 H17C 109.5
H17A C17 H17C 109.5
H17B C17 H17C 109.5
C9 C17 H17D 109.5
H17A C17 H17D 141.1
H17B C17 H17D 56.3
H17C C17 H17D 56.3
C9 C17 H17E 109.5
H17A C17 H17E 56.3
H17B C17 H17E 141.1
H17C C17 H17E 56.3
H17D C17 H17E 109.5
C9 C17 H17F 109.5
H17A C17 H17F 56.3
H17B C17 H17F 56.3
H17C C17 H17F 141.1
H17D C17 H17F 109.5
H17E C17 H17F 109.5

loop_
_geom_bond_atom_site_label_1
_geom_bond_atom_site_label_2
_geom_bond_distance
O11 C11 1.2050(16)
O21 N1 1.2206(14)
O22 N1 1.2232(14)
N1 C2 1.4783(15)
C1 C2 1.4269(16)
C1 C6 1.4327(16)
C1 C10 1.4337(16)
C2 C3 1.3706(17)
C3 C4 1.4172(17)
C3 C13 1.5201(17)
C4 C5 1.3654(18)
C4 H4 0.9500
C5 C6 1.4295(17)
C5 C16 1.5085(17)
C6 C7 1.4141(17)
C7 C8 1.3567(18)
C7 H7 0.9500
C8 C9 1.4118(18)
C8 H8 0.9500
C9 C10 1.3862(18)
C9 C17 1.5110(18)
C10 C11 1.5187(17)
C11 C12 1.5002(19)
C12 H12A 0.9800
C12 H12B 0.9800
C12 H12C 0.9800
C13 C15 1.5261(19)
C13 C14 1.5273(19)
C13 H13 1.0000
C14 H14A 0.9800
C14 H14B 0.9800
C14 H14C 0.9800
C15 H15A 0.9800
C15 H15B 0.9800
C15 H32B 0.9800
C16 H16A 0.9800
C16 H16B 0.9800
C16 H16C 0.9800
C17 H17A 0.9800
C17 H17B 0.9800
C17 H17C 0.9800
C17 H17D 0.9800
C17 H17E 0.9800
C17 H17F 0.9800

loop_
_geom_hbond_atom_site_label_D
_geom_hbond_atom_site_label_H
_geom_hbond_atom_site_label_A
_geom_hbond_site_symmetry_A
_geom_hbond_distance_DH
_geom_hbond_distance_HA
_geom_hbond_distance_DA
_geom_hbond_angle_DHA
C13 H13 O21 . 1.00 2.49 3.2063(16) 128
C12 H12B Cg 3_666 0.98 2.79 3.562(2) 136

_cod_database_fobs_code 1545556
